data_7002041
loop_
_publ_author_name
'Dei\&sler, Christine'
'Rominger, Frank'
'Kunz, Doris'

_publ_section_title
;
 Controlling the coordination modes of a new and highly flexible ligand
 bearing two N-heterocyclic carbene moieties at a bipyridine backbone
;
_journal_issue 35
_journal_name_full 'Dalton Transactions'
_journal_page_first 7152
_journal_paper_doi 10.1039/b907041a
_journal_year 2009
_chemical_formula_sum 'C44 H46 B2 Cu2 F8 N14'
_chemical_formula_weight 1071.64
_chemical_name_common '18 in manuscript'
_chemical_name_systematic
;
?
;
_space_group_IT_number 13
_symmetry_cell_setting monoclinic
_symmetry_space_group_name_Hall '-P 2yc'
_symmetry_space_group_name_H-M 'P 1 2/c 1'
_atom_sites_solution_hydrogens geom
_atom_sites_solution_primary direct
_atom_sites_solution_secondary difmap
_audit_creation_method SHELXL-97
_cell_angle_alpha 90.00
_cell_angle_beta 107.756(2)
_cell_angle_gamma 90.00
_cell_formula_units_Z 4
_cell_length_a 23.200(2)
_cell_length_b 8.9069(8)
_cell_length_c 24.425(2)
_cell_measurement_reflns_used 3560
_cell_measurement_temperature 200(2)
_cell_measurement_theta_max 22.72
_cell_measurement_theta_min 2.29
_cell_volume 4806.8(7)
_computing_cell_refinement 'Bruker SAINT'
_computing_data_collection 'Bruker APEX'
_computing_data_reduction 'Bruker SAINT'
_computing_molecular_graphics 'Bruker SHELXTL'
_computing_publication_material 'Bruker SHELXTL'
_computing_structure_refinement 'SHELXL-97 (Sheldrick, 2008)'
_computing_structure_solution 'SHELXS-97 (Sheldrick, 2008)'
_diffrn_ambient_temperature 200(2)
_diffrn_measured_fraction_theta_full 0.991
_diffrn_measured_fraction_theta_max 0.991
_diffrn_measurement_device_type 'Bruker APEX'
_diffrn_measurement_method '\w scans'
_diffrn_radiation_monochromator graphite
_diffrn_radiation_source 'fine-focus sealed tube'
_diffrn_radiation_type MoK\a
_diffrn_radiation_wavelength 0.71073
_diffrn_reflns_av_R_equivalents 0.0747
_diffrn_reflns_av_sigmaI/netI 0.0585
_diffrn_reflns_limit_h_max 27
_diffrn_reflns_limit_h_min -27
_diffrn_reflns_limit_k_max 10
_diffrn_reflns_limit_k_min -10
_diffrn_reflns_limit_l_max 29
_diffrn_reflns_limit_l_min -28
_diffrn_reflns_number 38103
_diffrn_reflns_theta_full 25.14
_diffrn_reflns_theta_max 25.14
_diffrn_reflns_theta_min 1.84
_exptl_absorpt_coefficient_mu 0.965
_exptl_absorpt_correction_T_max 0.9444
_exptl_absorpt_correction_T_min 0.8304
_exptl_absorpt_correction_type multi-scan
_exptl_absorpt_process_details
;
Sheldrick, G. M. (2008). <i>SADABS</i>. University of G\"ottingen, Germany.
;
_exptl_crystal_colour red
_exptl_crystal_density_diffrn 1.481
_exptl_crystal_density_method 'not measured'
_exptl_crystal_description polyhedron
_exptl_crystal_F_000 2192
_exptl_crystal_size_max 0.20
_exptl_crystal_size_mid 0.16
_exptl_crystal_size_min 0.06
_refine_diff_density_max 0.690
_refine_diff_density_min -0.809
_refine_diff_density_rms 0.076
_refine_ls_extinction_method none
_refine_ls_goodness_of_fit_ref 1.198
_refine_ls_hydrogen_treatment constr
_refine_ls_matrix_type full
_refine_ls_number_parameters 695
_refine_ls_number_reflns 8522
_refine_ls_number_restraints 423
_refine_ls_restrained_S_all 1.197
_refine_ls_R_factor_all 0.1221
_refine_ls_R_factor_gt 0.0895
_refine_ls_shift/su_max 0.000
_refine_ls_shift/su_mean 0.000
_refine_ls_structure_factor_coef Fsqd
_refine_ls_weighting_details 'calc w=1/[\s^2^(Fo^2^)+(0.0493P)^2^+11.4858P] where P=(Fo^2^+2Fc^2^)/3'
_refine_ls_weighting_scheme calc
_refine_ls_wR_factor_gt 0.1645
_refine_ls_wR_factor_ref 0.1777
_reflns_number_gt 6414
_reflns_number_total 8522
_reflns_threshold_expression >2sigma(I)
_cod_data_source_file b907041a.txt
_cod_data_source_block cd28
_cod_depositor_comments
;
The following automatic conversions were performed:
'_symmetry_cell_setting' value 'Monoclinic' changed to 'monoclinic'
according to '/home/saulius/struct/CIF-dictionaries/cif_core.dic'
dictionary named 'cif_core.dic' version 2.4.1 from 2010-06-29.

Automatic conversion script
Id: cif_fix_enum 1527 2010-12-29 10:47:43Z saulius 
;
_cod_original_cell_volume 4806.7(8)
_cod_original_sg_symbol_H-M P2/c
_cod_database_code 7002041

loop_
_symmetry_equiv_pos_as_xyz
'x, y, z'
'-x, y, -z+1/2'
'-x, -y, -z'
'x, -y, z-1/2'

loop_
_atom_site_label
_atom_site_type_symbol
_atom_site_fract_x
_atom_site_fract_y
_atom_site_fract_z
_atom_site_U_iso_or_equiv
_atom_site_adp_type
_atom_site_occupancy
_atom_site_symmetry_multiplicity
_atom_site_calc_flag
_atom_site_refinement_flags
_atom_site_disorder_assembly
_atom_site_disorder_group
Cu1_1 Cu 0.5000 0.39731(12) 0.2500 0.0400(3) Uani 1 2 d S . .
Cu2_1 Cu 0.5000 0.85833(14) 0.2500 0.0462(3) Uani 1 2 d S . .
C1_1 C 0.3240(3) 0.6245(7) 0.2401(3) 0.0473(16) Uani 1 1 d . . .
H1_1 H 0.3050 0.6696 0.2654 0.057 Uiso 1 1 calc R . .
C2_1 C 0.2908(3) 0.5847(7) 0.1845(3) 0.0509(17) Uani 1 1 d . . .
H2_1 H 0.2486 0.6046 0.1710 0.061 Uiso 1 1 calc R . .
C3_1 C 0.3186(3) 0.5166(7) 0.1488(3) 0.0454(16) Uani 1 1 d . . .
H3_1 H 0.2965 0.4890 0.1106 0.054 Uiso 1 1 calc R . .
C4_1 C 0.3804(3) 0.4898(6) 0.1709(2) 0.0347(13) Uani 1 1 d . . .
N5_1 N 0.4133(2) 0.5289(5) 0.22378(18) 0.0346(11) Uani 1 1 d . . .
N7_1 N 0.4763(2) 0.7106(5) 0.31765(18) 0.0334(11) Uani 1 1 d . . .
C8_1 C 0.5147(3) 0.7387(6) 0.3690(2) 0.0349(13) Uani 1 1 d . . .
C9_1 C 0.5069(3) 0.6915(7) 0.4202(2) 0.0448(16) Uani 1 1 d . . .
H9_1 H 0.5370 0.7091 0.4559 0.054 Uiso 1 1 calc R . .
C10_1 C 0.4541(3) 0.6184(8) 0.4176(3) 0.0531(18) Uani 1 1 d . . .
H10_1 H 0.4467 0.5856 0.4518 0.064 Uiso 1 1 calc R . .
C11_1 C 0.4115(3) 0.5928(7) 0.3645(3) 0.0498(17) Uani 1 1 d . . .
H11_1 H 0.3739 0.5459 0.3617 0.060 Uiso 1 1 calc R . .
C14_1 C 0.4254(2) 0.6375(7) 0.3161(2) 0.0357(13) Uani 1 1 d . . .
C15_1 C 0.3853(3) 0.5969(6) 0.2575(2) 0.0344(13) Uani 1 1 d . . .
C21_1 C 0.4695(3) 0.3534(7) 0.1688(2) 0.0412(15) Uani 1 1 d . . .
N22_1 N 0.4133(2) 0.4103(5) 0.14049(19) 0.0376(12) Uani 1 1 d . . .
C23_1 C 0.3960(3) 0.3756(8) 0.0822(3) 0.0516(17) Uani 1 1 d . . .
H23_1 H 0.3591 0.4018 0.0541 0.062 Uiso 1 1 calc R . .
C24_1 C 0.4413(3) 0.2991(9) 0.0741(3) 0.064(2) Uani 1 1 d . . .
H24_1 H 0.4433 0.2605 0.0384 0.077 Uiso 1 1 calc R . .
N25_1 N 0.4858(3) 0.2849(7) 0.1269(2) 0.0560(15) Uani 1 1 d . . .
C26_1 C 0.5439(4) 0.2074(13) 0.1370(3) 0.098(3) Uani 1 1 d . . .
H26A_1 H 0.5727 0.2789 0.1285 0.117 Uiso 1 1 calc R . .
H26B_1 H 0.5595 0.1830 0.1785 0.117 Uiso 1 1 calc R . .
C27_1 C 0.5446(5) 0.0802(11) 0.1072(7) 0.159(6) Uani 1 1 d . . .
H27A_1 H 0.5859 0.0406 0.1177 0.239 Uiso 1 1 calc R . .
H27B_1 H 0.5304 0.1020 0.0659 0.239 Uiso 1 1 calc R . .
H27C_1 H 0.5179 0.0056 0.1164 0.239 Uiso 1 1 calc R . .
C31_1 C 0.5659(3) 0.8991(7) 0.3183(3) 0.0440(15) Uani 1 1 d . A .
N32_1 N 0.56550(19) 0.8253(5) 0.36741(18) 0.0345(11) Uani 1 1 d . . .
C33_1 C 0.6160(3) 0.8623(7) 0.4136(3) 0.0446(16) Uani 1 1 d . . .
H33_1 H 0.6256 0.8261 0.4519 0.054 Uiso 1 1 calc R . .
C34_1 C 0.6476(3) 0.9584(9) 0.3929(3) 0.0564(18) Uani 1 1 d . A .
H34_1 H 0.6850 1.0033 0.4138 0.068 Uiso 1 1 calc R . .
N35_1 N 0.6166(2) 0.9821(7) 0.3353(2) 0.0530(14) Uani 1 1 d D . .
C36_1 C 0.6348(3) 1.0969(9) 0.2992(3) 0.056(3) Uani 0.885(17) 1 d PD A 1
H36A_1 H 0.5984 1.1441 0.2725 0.067 Uiso 0.885(17) 1 calc PR A 1
H36B_1 H 0.6592 1.1764 0.3240 0.067 Uiso 0.885(17) 1 calc PR A 1
C37_1 C 0.6701(5) 1.0246(11) 0.2666(5) 0.106(5) Uani 0.885(17) 1 d PD A 1
H37A_1 H 0.6822 1.0994 0.2428 0.159 Uiso 0.885(17) 1 calc PR A 1
H37B_1 H 0.6456 0.9466 0.2419 0.159 Uiso 0.885(17) 1 calc PR A 1
H37C_1 H 0.7063 0.9789 0.2932 0.159 Uiso 0.885(17) 1 calc PR A 1
C36B_1 C 0.6463(18) 1.004(4) 0.2888(14) 0.017(13) Uiso 0.115(17) 1 d PD A 2
H36C_1 H 0.6863 0.9534 0.3001 0.020 Uiso 0.115(17) 1 calc PR A 2
H36D_1 H 0.6209 0.9577 0.2525 0.020 Uiso 0.115(17) 1 calc PR A 2
C37B_1 C 0.654(3) 1.163(5) 0.280(3) 0.07(2) Uiso 0.115(17) 1 d PD A 2
H37D_1 H 0.6774 1.1767 0.2534 0.106 Uiso 0.115(17) 1 calc PR A 2
H37E_1 H 0.6751 1.2103 0.3170 0.106 Uiso 0.115(17) 1 calc PR A 2
H37F_1 H 0.6140 1.2100 0.2642 0.106 Uiso 0.115(17) 1 calc PR A 2
Cu3_2 Cu 0.0000 0.53755(12) 0.2500 0.0336(3) Uani 1 2 d S . .
Cu4_2 Cu 0.0000 0.12146(13) 0.2500 0.0407(3) Uani 1 2 d S . .
C1_2 C -0.1481(3) 0.3269(7) 0.3158(3) 0.0492(17) Uani 1 1 d . . .
H1_2 H -0.1531 0.3649 0.3504 0.059 Uiso 1 1 calc R . .
C2_2 C -0.1974(3) 0.2899(8) 0.2698(4) 0.061(2) Uani 1 1 d . . .
H2_2 H -0.2371 0.3045 0.2725 0.073 Uiso 1 1 calc R . .
C3_2 C -0.1902(3) 0.2327(7) 0.2207(3) 0.0515(18) Uani 1 1 d . . .
H3_2 H -0.2239 0.2093 0.1884 0.062 Uiso 1 1 calc R . .
C4_2 C -0.1313(2) 0.2102(6) 0.2200(3) 0.0369(14) Uani 1 1 d . . .
N5_2 N -0.08244(19) 0.2472(5) 0.26237(19) 0.0323(11) Uani 1 1 d . . .
N7_2 N 0.0078(2) 0.4155(5) 0.33612(19) 0.0322(11) Uani 1 1 d . . .
C8_2 C 0.0584(2) 0.4596(7) 0.3751(2) 0.0340(13) Uani 1 1 d . . .
C9_2 C 0.0699(3) 0.4477(7) 0.4341(3) 0.0461(16) Uani 1 1 d . . .
H9_2 H 0.1071 0.4803 0.4604 0.055 Uiso 1 1 calc R . .
C10_2 C 0.0248(3) 0.3862(7) 0.4526(3) 0.0491(17) Uani 1 1 d . . .
H10_2 H 0.0306 0.3759 0.4926 0.059 Uiso 1 1 calc R . .
C11_2 C -0.0287(3) 0.3394(7) 0.4136(3) 0.0456(16) Uani 1 1 d . . .
H11_2 H -0.0601 0.2973 0.4262 0.055 Uiso 1 1 calc R . .
C14_2 C -0.0353(3) 0.3557(6) 0.3557(2) 0.0362(13) Uani 1 1 d . . .
C15_2 C -0.0909(2) 0.3071(6) 0.3102(3) 0.0380(14) Uani 1 1 d . . .
C21_2 C -0.0623(3) 0.0791(7) 0.1796(2) 0.0425(15) Uani 1 1 d . B .
N22_2 N -0.1185(2) 0.1368(6) 0.1733(2) 0.0399(12) Uani 1 1 d . . .
C23_2 C -0.1591(3) 0.0996(9) 0.1207(3) 0.062(2) Uani 1 1 d . . .
H23_2 H -0.2008 0.1255 0.1067 0.074 Uiso 1 1 calc R . .
C24_2 C -0.1275(4) 0.0201(11) 0.0938(3) 0.084(3) Uani 1 1 d D B .
H24_2 H -0.1427 -0.0217 0.0564 0.101 Uiso 1 1 calc R . .
N25_2 N -0.0685(3) 0.0084(8) 0.1299(2) 0.0706(19) Uani 1 1 d D . .
C26_2 C -0.0222(6) -0.1063(18) 0.1232(5) 0.066(4) Uani 0.594(17) 1 d PD B 1
H26A_2 H 0.0160 -0.0961 0.1551 0.079 Uiso 0.594(17) 1 calc PR B 1
H26B_2 H -0.0379 -0.2094 0.1240 0.079 Uiso 0.594(17) 1 calc PR B 1
C27_2 C -0.0114(8) -0.0779(18) 0.0679(7) 0.104(7) Uani 0.594(17) 1 d PD B 1
H27A_2 H 0.0178 -0.1513 0.0622 0.156 Uiso 0.594(17) 1 calc PR B 1
H27B_2 H 0.0048 0.0237 0.0678 0.156 Uiso 0.594(17) 1 calc PR B 1
H27C_2 H -0.0496 -0.0872 0.0367 0.156 Uiso 0.594(17) 1 calc PR B 1
C26B_2 C -0.0142(7) -0.0308(18) 0.1090(9) 0.048(6) Uiso 0.406(17) 1 d PD B 2
H26C_2 H -0.0183 0.0126 0.0707 0.057 Uiso 0.406(17) 1 calc PR B 2
H26D_2 H 0.0246 0.0018 0.1367 0.057 Uiso 0.406(17) 1 calc PR B 2
C27B_2 C -0.0202(10) -0.195(2) 0.1068(10) 0.072(7) Uiso 0.406(17) 1 d PD B 2
H27D_2 H 0.0030 -0.2362 0.0828 0.108 Uiso 0.406(17) 1 calc PR B 2
H27E_2 H -0.0629 -0.2220 0.0903 0.108 Uiso 0.406(17) 1 calc PR B 2
H27F_2 H -0.0046 -0.2359 0.1458 0.108 Uiso 0.406(17) 1 calc PR B 2
C31_2 C 0.0826(2) 0.5740(6) 0.2950(2) 0.0310(13) Uani 1 1 d . . .
N32_2 N 0.10045(19) 0.5263(5) 0.35110(18) 0.0348(11) Uani 1 1 d . . .
C33_2 C 0.1622(3) 0.5500(8) 0.3765(3) 0.0495(17) Uani 1 1 d . . .
H33_2 H 0.1851 0.5276 0.4150 0.059 Uiso 1 1 calc R . .
C34_2 C 0.1826(3) 0.6093(8) 0.3368(3) 0.0551(18) Uani 1 1 d . . .
H34_2 H 0.2233 0.6370 0.3413 0.066 Uiso 1 1 calc R . .
N35_2 N 0.1339(2) 0.6245(5) 0.2870(2) 0.0398(12) Uani 1 1 d . . .
C36_2 C 0.1375(3) 0.6888(7) 0.2334(3) 0.0451(16) Uani 1 1 d . . .
H36A_2 H 0.1013 0.6586 0.2017 0.054 Uiso 1 1 calc R . .
H36B_2 H 0.1735 0.6475 0.2249 0.054 Uiso 1 1 calc R . .
C37_2 C 0.1417(4) 0.8544(7) 0.2351(3) 0.068(2) Uani 1 1 d . . .
H37A_2 H 0.1436 0.8919 0.1980 0.101 Uiso 1 1 calc R . .
H37B_2 H 0.1782 0.8851 0.2656 0.101 Uiso 1 1 calc R . .
H37C_2 H 0.1059 0.8962 0.2430 0.101 Uiso 1 1 calc R . .
B1 B 0.6775(4) 0.3497(10) 0.0636(4) 0.045(3) Uani 0.807(14) 1 d PDU C 1
F11 F 0.6836(4) 0.4999(7) 0.0568(4) 0.124(4) Uani 0.807(14) 1 d PDU C 1
F12 F 0.7156(3) 0.2708(11) 0.0426(3) 0.100(3) Uani 0.807(14) 1 d PDU C 1
F13 F 0.6191(3) 0.3131(16) 0.0360(5) 0.107(4) Uani 0.807(14) 1 d PDU C 1
F14 F 0.6884(3) 0.3256(11) 0.1209(2) 0.088(3) Uani 0.807(14) 1 d PDU C 1
B1B B 0.6807(13) 0.358(3) 0.0558(11) 0.09(3) Uiso 0.193(14) 1 d PDU C 2
F11B F 0.7006(17) 0.215(3) 0.0549(16) 0.113(16) Uiso 0.193(14) 1 d PDU C 2
F12B F 0.7063(12) 0.446(3) 0.0245(11) 0.091(11) Uiso 0.193(14) 1 d PDU C 2
F13B F 0.6197(12) 0.357(4) 0.0338(19) 0.059(10) Uiso 0.193(14) 1 d PDU C 2
F14B F 0.6980(13) 0.413(4) 0.1102(11) 0.083(10) Uiso 0.193(14) 1 d PDU C 2
B2 B 0.2033(4) 0.2481(10) 0.0462(3) 0.044(3) Uani 0.790(9) 1 d PDU D 1
F21 F 0.1435(3) 0.2400(13) 0.0288(4) 0.141(4) Uani 0.790(9) 1 d PDU D 1
F22 F 0.2240(4) 0.3727(9) 0.0246(3) 0.141(4) Uani 0.790(9) 1 d PDU D 1
F23 F 0.2309(3) 0.2370(8) 0.1038(2) 0.093(2) Uani 0.790(9) 1 d PDU D 1
F24 F 0.2231(3) 0.1262(8) 0.0222(3) 0.109(3) Uani 0.790(9) 1 d PDU D 1
B2B B 0.1928(12) 0.247(2) 0.0440(11) 0.22(6) Uiso 0.210(9) 1 d PDU D 2
F21B F 0.1869(9) 0.384(2) 0.0654(9) 0.076(8) Uiso 0.210(9) 1 d PDU D 2
F22B F 0.1782(17) 0.264(4) -0.0137(10) 0.170(16) Uiso 0.210(9) 1 d PDU D 2
F23B F 0.2514(11) 0.205(4) 0.0656(16) 0.158(15) Uiso 0.210(9) 1 d PDU D 2
F24B F 0.1568(13) 0.143(3) 0.0566(13) 0.119(12) Uiso 0.210(9) 1 d PDU D 2
N41 N 0.1292(4) 0.6819(12) 0.0940(3) 0.109(3) Uani 1 1 d . . .
C41 C 0.1610(4) 0.7196(11) 0.0699(4) 0.075(2) Uani 1 1 d . . .
C42 C 0.2019(4) 0.7580(13) 0.0384(4) 0.113(4) Uani 1 1 d . . .
H42A H 0.2283 0.6723 0.0382 0.169 Uiso 1 1 calc R . .
H42B H 0.2265 0.8443 0.0566 0.169 Uiso 1 1 calc R . .
H42C H 0.1787 0.7837 -0.0012 0.169 Uiso 1 1 calc R . .
N43 N 0.7046(3) 0.8814(9) 0.1582(3) 0.090(2) Uani 1 1 d . . .
C43 C 0.6964(3) 0.8803(9) 0.1108(4) 0.062(2) Uani 1 1 d . . .
C44 C 0.6874(5) 0.8777(12) 0.0501(3) 0.110(4) Uani 1 1 d . . .
H44A H 0.7171 0.9434 0.0411 0.165 Uiso 1 1 calc R . .
H44B H 0.6465 0.9130 0.0297 0.165 Uiso 1 1 calc R . .
H44C H 0.6924 0.7748 0.0381 0.165 Uiso 1 1 calc R . .

loop_
_atom_site_aniso_label
_atom_site_aniso_U_11
_atom_site_aniso_U_22
_atom_site_aniso_U_33
_atom_site_aniso_U_23
_atom_site_aniso_U_13
_atom_site_aniso_U_12
Cu1_1 0.0357(6) 0.0561(7) 0.0228(5) 0.000 0.0006(4) 0.000
Cu2_1 0.0296(6) 0.0754(8) 0.0285(6) 0.000 0.0014(5) 0.000
C1_1 0.032(3) 0.058(4) 0.051(4) -0.002(3) 0.011(3) -0.010(3)
C2_1 0.027(3) 0.059(5) 0.061(5) 0.002(3) 0.004(3) 0.000(3)
C3_1 0.036(3) 0.046(4) 0.040(4) 0.003(3) -0.010(3) -0.006(3)
C4_1 0.040(3) 0.025(3) 0.032(3) 0.005(2) 0.000(3) -0.005(2)
N5_1 0.028(3) 0.042(3) 0.028(2) -0.003(2) 0.000(2) -0.006(2)
N7_1 0.027(3) 0.041(3) 0.029(3) -0.003(2) 0.005(2) -0.002(2)
C8_1 0.036(3) 0.038(3) 0.026(3) -0.004(2) 0.003(3) 0.004(3)
C9_1 0.056(4) 0.051(4) 0.021(3) -0.006(3) 0.002(3) 0.002(3)
C10_1 0.053(4) 0.078(5) 0.032(3) 0.003(3) 0.017(3) -0.011(4)
C11_1 0.052(4) 0.059(4) 0.040(4) 0.003(3) 0.016(3) -0.012(3)
C14_1 0.029(3) 0.046(4) 0.030(3) 0.001(3) 0.006(2) -0.001(3)
C15_1 0.033(3) 0.036(3) 0.032(3) -0.001(3) 0.007(3) -0.011(3)
C21_1 0.046(4) 0.045(4) 0.029(3) -0.003(3) 0.007(3) -0.006(3)
N22_1 0.035(3) 0.048(3) 0.023(2) -0.002(2) -0.002(2) -0.006(2)
C23_1 0.053(4) 0.061(4) 0.029(3) -0.005(3) -0.005(3) -0.006(4)
C24_1 0.070(5) 0.085(6) 0.032(4) -0.012(4) 0.008(4) -0.002(4)
N25_1 0.057(4) 0.072(4) 0.035(3) -0.011(3) 0.008(3) 0.010(3)
C26_1 0.082(6) 0.154(10) 0.053(5) -0.030(6) 0.014(5) 0.042(6)
C27_1 0.086(8) 0.060(7) 0.34(2) -0.048(9) 0.071(11) -0.007(5)
C31_1 0.036(4) 0.056(4) 0.037(4) -0.002(3) 0.007(3) -0.004(3)
N32_1 0.027(3) 0.047(3) 0.024(2) -0.005(2) -0.002(2) 0.000(2)
C33_1 0.035(3) 0.058(4) 0.031(3) -0.005(3) -0.005(3) 0.000(3)
C34_1 0.036(4) 0.077(5) 0.043(4) -0.008(4) -0.009(3) -0.011(4)
N35_1 0.034(3) 0.074(4) 0.043(3) 0.002(3) 0.000(3) -0.011(3)
C36_1 0.041(5) 0.071(7) 0.053(5) -0.006(4) 0.011(4) -0.003(4)
C37_1 0.146(11) 0.058(7) 0.155(11) -0.016(7) 0.108(9) -0.010(7)
Cu3_2 0.0264(5) 0.0447(6) 0.0263(5) 0.000 0.0031(4) 0.000
Cu4_2 0.0251(5) 0.0610(7) 0.0296(5) 0.000 -0.0013(4) 0.000
C1_2 0.034(4) 0.038(4) 0.076(5) -0.004(3) 0.018(3) -0.003(3)
C2_2 0.029(4) 0.048(4) 0.106(6) -0.007(4) 0.023(4) -0.002(3)
C3_2 0.026(3) 0.041(4) 0.074(5) 0.002(3) -0.005(3) 0.001(3)
C4_2 0.031(3) 0.025(3) 0.050(4) 0.009(3) 0.004(3) -0.003(2)
N5_2 0.023(2) 0.038(3) 0.032(3) 0.009(2) 0.002(2) -0.002(2)
N7_2 0.025(3) 0.040(3) 0.028(3) -0.002(2) 0.003(2) -0.001(2)
C8_2 0.030(3) 0.043(3) 0.024(3) 0.002(3) 0.000(2) 0.004(3)
C9_2 0.041(4) 0.057(4) 0.035(3) -0.001(3) 0.002(3) 0.005(3)
C10_2 0.058(4) 0.061(4) 0.027(3) 0.000(3) 0.011(3) 0.012(4)
C11_2 0.047(4) 0.045(4) 0.053(4) 0.008(3) 0.027(3) 0.008(3)
C14_2 0.041(3) 0.034(3) 0.033(3) 0.005(3) 0.011(3) 0.006(3)
C15_2 0.029(3) 0.031(3) 0.051(4) 0.007(3) 0.009(3) 0.001(2)
C21_2 0.031(3) 0.058(4) 0.030(3) -0.003(3) -0.003(3) -0.003(3)
N22_2 0.023(3) 0.050(3) 0.036(3) 0.000(2) -0.007(2) -0.009(2)
C23_2 0.042(4) 0.080(5) 0.046(4) -0.005(4) -0.012(4) -0.010(4)
C24_2 0.057(5) 0.131(8) 0.041(4) -0.023(5) -0.020(4) -0.011(5)
N25_2 0.048(4) 0.114(6) 0.037(3) -0.022(3) -0.006(3) 0.008(4)
C26_2 0.078(10) 0.076(12) 0.038(7) -0.008(8) 0.009(7) -0.003(9)
C27_2 0.128(15) 0.081(12) 0.129(16) 0.008(10) 0.076(13) 0.031(10)
C31_2 0.027(3) 0.035(3) 0.031(3) -0.007(2) 0.008(3) -0.003(2)
N32_2 0.027(3) 0.046(3) 0.027(2) -0.005(2) 0.002(2) -0.006(2)
C33_2 0.028(3) 0.063(4) 0.046(4) -0.006(3) -0.004(3) -0.009(3)
C34_2 0.035(4) 0.066(5) 0.059(4) -0.008(4) 0.007(3) -0.017(3)
N35_2 0.030(3) 0.045(3) 0.043(3) -0.009(2) 0.009(2) -0.010(2)
C36_2 0.042(4) 0.046(4) 0.053(4) -0.005(3) 0.022(3) -0.007(3)
C37_2 0.086(6) 0.045(4) 0.062(5) -0.001(4) 0.008(4) -0.003(4)
B1 0.033(5) 0.055(6) 0.041(5) -0.017(4) 0.004(4) 0.009(4)
F11 0.155(7) 0.068(4) 0.158(8) 0.016(4) 0.063(6) 0.013(4)
F12 0.069(4) 0.127(7) 0.115(6) -0.029(5) 0.044(4) 0.030(5)
F13 0.039(3) 0.222(13) 0.051(4) -0.027(7) -0.002(3) -0.019(5)
F14 0.070(4) 0.133(7) 0.042(3) 0.013(3) -0.010(3) 0.026(4)
B2 0.033(5) 0.065(6) 0.029(5) -0.012(4) 0.001(4) 0.000(4)
F21 0.041(4) 0.241(11) 0.132(7) -0.012(7) 0.011(4) 0.030(5)
F22 0.194(8) 0.119(5) 0.079(5) 0.019(4) -0.004(5) -0.059(6)
F23 0.094(5) 0.140(6) 0.036(3) -0.011(3) 0.007(3) -0.017(4)
F24 0.088(5) 0.126(5) 0.095(5) -0.054(4) 0.001(4) 0.040(4)
N41 0.086(6) 0.173(9) 0.064(5) 0.003(5) 0.016(5) -0.007(6)
C41 0.060(5) 0.099(7) 0.054(5) 0.010(5) -0.003(4) -0.006(5)
C42 0.080(7) 0.148(10) 0.109(8) 0.035(7) 0.026(6) -0.013(7)
N43 0.086(6) 0.117(6) 0.067(5) 0.011(5) 0.027(4) 0.017(5)
C43 0.056(5) 0.060(5) 0.066(5) 0.000(4) 0.014(4) 0.009(4)
C44 0.155(10) 0.115(8) 0.048(5) -0.015(5) 0.014(6) -0.027(7)

loop_
_atom_type_symbol
_atom_type_description
_atom_type_scat_dispersion_real
_atom_type_scat_dispersion_imag
_atom_type_scat_source
C C 0.0033 0.0016 'International Tables Vol C Tables 4.2.6.8 and 6.1.1.4'
H H 0.0000 0.0000 'International Tables Vol C Tables 4.2.6.8 and 6.1.1.4'
B B 0.0013 0.0007 'International Tables Vol C Tables 4.2.6.8 and 6.1.1.4'
N N 0.0061 0.0033 'International Tables Vol C Tables 4.2.6.8 and 6.1.1.4'
F F 0.0171 0.0103 'International Tables Vol C Tables 4.2.6.8 and 6.1.1.4'
Cu Cu 0.3201 1.2651 'International Tables Vol C Tables 4.2.6.8 and 6.1.1.4'

loop_
_geom_angle_atom_site_label_1
_geom_angle_atom_site_label_2
_geom_angle_atom_site_label_3
_geom_angle
_geom_angle_site_symmetry_1
_geom_angle_site_symmetry_3
_geom_angle_publ_flag
C21_1 Cu1_1 C21_1 156.7(4) . 2_655 ?
C21_1 Cu1_1 N5_1 114.5(2) . 2_655 ?
C21_1 Cu1_1 N5_1 78.3(2) 2_655 2_655 ?
C21_1 Cu1_1 N5_1 78.3(2) . . ?
C21_1 Cu1_1 N5_1 114.5(2) 2_655 . ?
N5_1 Cu1_1 N5_1 117.1(2) 2_655 . ?
C31_1 Cu2_1 C31_1 158.2(4) . 2_655 ?
C31_1 Cu2_1 N7_1 115.4(2) . 2_655 ?
C31_1 Cu2_1 N7_1 77.7(2) 2_655 2_655 ?
C31_1 Cu2_1 N7_1 77.7(2) . . ?
C31_1 Cu2_1 N7_1 115.4(2) 2_655 . ?
N7_1 Cu2_1 N7_1 110.4(2) 2_655 . ?
C15_1 C1_1 C2_1 118.0(6) . . ?
C3_1 C2_1 C1_1 120.4(6) . . ?
C2_1 C3_1 C4_1 117.3(6) . . ?
N5_1 C4_1 C3_1 123.4(6) . . ?
N5_1 C4_1 N22_1 113.7(5) . . ?
C3_1 C4_1 N22_1 122.9(5) . . ?
C4_1 N5_1 C15_1 118.3(5) . . ?
C4_1 N5_1 Cu1_1 109.8(4) . . ?
C15_1 N5_1 Cu1_1 128.3(4) . . ?
C8_1 N7_1 C14_1 116.9(5) . . ?
C8_1 N7_1 Cu2_1 109.4(4) . . ?
C14_1 N7_1 Cu2_1 131.2(4) . . ?
N7_1 C8_1 C9_1 124.3(6) . . ?
N7_1 C8_1 N32_1 113.7(5) . . ?
C9_1 C8_1 N32_1 121.9(5) . . ?
C10_1 C9_1 C8_1 117.7(6) . . ?
C9_1 C10_1 C11_1 119.5(6) . . ?
C14_1 C11_1 C10_1 117.9(6) . . ?
N7_1 C14_1 C11_1 123.6(5) . . ?
N7_1 C14_1 C15_1 115.5(5) . . ?
C11_1 C14_1 C15_1 120.8(5) . . ?
N5_1 C15_1 C1_1 122.6(5) . . ?
N5_1 C15_1 C14_1 115.0(5) . . ?
C1_1 C15_1 C14_1 122.4(5) . . ?
N25_1 C21_1 N22_1 103.3(5) . . ?
N25_1 C21_1 Cu1_1 140.8(5) . . ?
N22_1 C21_1 Cu1_1 115.9(4) . . ?
C21_1 N22_1 C23_1 111.5(5) . . ?
C21_1 N22_1 C4_1 120.3(5) . . ?
C23_1 N22_1 C4_1 128.2(5) . . ?
C24_1 C23_1 N22_1 106.0(6) . . ?
C23_1 C24_1 N25_1 107.8(6) . . ?
C21_1 N25_1 C24_1 111.4(6) . . ?
C21_1 N25_1 C26_1 123.0(6) . . ?
C24_1 N25_1 C26_1 125.6(6) . . ?
C27_1 C26_1 N25_1 117.8(8) . . ?
N35_1 C31_1 N32_1 103.4(5) . . ?
N35_1 C31_1 Cu2_1 139.6(5) . . ?
N32_1 C31_1 Cu2_1 116.9(4) . . ?
C31_1 N32_1 C33_1 111.5(5) . . ?
C31_1 N32_1 C8_1 120.8(5) . . ?
C33_1 N32_1 C8_1 127.3(5) . . ?
C34_1 C33_1 N32_1 105.7(5) . . ?
C33_1 C34_1 N35_1 108.0(6) . . ?
C31_1 N35_1 C34_1 111.4(6) . . ?
C31_1 N35_1 C36_1 124.9(5) . . ?
C34_1 N35_1 C36_1 123.4(6) . . ?
C31_1 N35_1 C36B_1 113.2(16) . . ?
C34_1 N35_1 C36B_1 124.6(17) . . ?
C36_1 N35_1 C36B_1 36.1(14) . . ?
C37_1 C36_1 N35_1 109.1(7) . . ?
C37B_1 C36B_1 N35_1 110(3) . . ?
C31_2 Cu3_2 C31_2 160.6(3) . 2 ?
C31_2 Cu3_2 N7_2 112.59(19) . 2 ?
C31_2 Cu3_2 N7_2 76.9(2) 2 2 ?
C31_2 Cu3_2 N7_2 76.9(2) . . ?
C31_2 Cu3_2 N7_2 112.59(19) 2 . ?
N7_2 Cu3_2 N7_2 124.3(2) 2 . ?
C21_2 Cu4_2 C21_2 157.3(4) . 2 ?
C21_2 Cu4_2 N5_2 113.9(2) . 2 ?
C21_2 Cu4_2 N5_2 77.6(2) 2 2 ?
C21_2 Cu4_2 N5_2 77.6(2) . . ?
C21_2 Cu4_2 N5_2 113.9(2) 2 . ?
N5_2 Cu4_2 N5_2 122.1(2) 2 . ?
C2_2 C1_2 C15_2 118.2(7) . . ?
C3_2 C2_2 C1_2 120.9(6) . . ?
C2_2 C3_2 C4_2 116.9(6) . . ?
N5_2 C4_2 C3_2 124.5(6) . . ?
N5_2 C4_2 N22_2 113.9(5) . . ?
C3_2 C4_2 N22_2 121.6(5) . . ?
C4_2 N5_2 C15_2 117.3(5) . . ?
C4_2 N5_2 Cu4_2 108.8(4) . . ?
C15_2 N5_2 Cu4_2 130.4(4) . . ?
C8_2 N7_2 C14_2 117.0(5) . . ?
C8_2 N7_2 Cu3_2 108.5(4) . . ?
C14_2 N7_2 Cu3_2 130.3(4) . . ?
N7_2 C8_2 C9_2 124.8(5) . . ?
N7_2 C8_2 N32_2 113.6(4) . . ?
C9_2 C8_2 N32_2 121.6(5) . . ?
C10_2 C9_2 C8_2 116.6(6) . . ?
C9_2 C10_2 C11_2 120.6(6) . . ?
C10_2 C11_2 C14_2 118.1(6) . . ?
N7_2 C14_2 C11_2 122.9(5) . . ?
N7_2 C14_2 C15_2 114.8(5) . . ?
C11_2 C14_2 C15_2 122.3(6) . . ?
N5_2 C15_2 C1_2 122.1(6) . . ?
N5_2 C15_2 C14_2 116.0(5) . . ?
C1_2 C15_2 C14_2 121.9(6) . . ?
N25_2 C21_2 N22_2 103.9(5) . . ?
N25_2 C21_2 Cu4_2 138.7(5) . . ?
N22_2 C21_2 Cu4_2 117.3(4) . . ?
C21_2 N22_2 C23_2 111.7(6) . . ?
C21_2 N22_2 C4_2 120.5(5) . . ?
C23_2 N22_2 C4_2 127.4(5) . . ?
C24_2 C23_2 N22_2 105.4(6) . . ?
C23_2 C24_2 N25_2 108.2(6) . . ?
C21_2 N25_2 C24_2 110.7(6) . . ?
C21_2 N25_2 C26_2 121.9(7) . . ?
C24_2 N25_2 C26_2 124.9(8) . . ?
C21_2 N25_2 C26B_2 122.4(9) . . ?
C24_2 N25_2 C26B_2 123.9(9) . . ?
C26_2 N25_2 C26B_2 30.4(7) . . ?
C27_2 C26_2 N25_2 107.8(10) . . ?
C27B_2 C26B_2 N25_2 99.3(12) . . ?
N35_2 C31_2 N32_2 103.7(5) . . ?
N35_2 C31_2 Cu3_2 138.4(4) . . ?
N32_2 C31_2 Cu3_2 117.6(4) . . ?
C31_2 N32_2 C33_2 110.7(5) . . ?
C31_2 N32_2 C8_2 120.5(4) . . ?
C33_2 N32_2 C8_2 128.8(5) . . ?
C34_2 C33_2 N32_2 106.6(6) . . ?
C33_2 C34_2 N35_2 107.8(6) . . ?
C31_2 N35_2 C34_2 111.1(5) . . ?
C31_2 N35_2 C36_2 124.1(5) . . ?
C34_2 N35_2 C36_2 124.8(5) . . ?
N35_2 C36_2 C37_2 112.8(5) . . ?
F12 B1 F13 111.0(8) . . ?
F12 B1 F11 111.2(9) . . ?
F13 B1 F11 107.5(8) . . ?
F12 B1 F14 111.8(7) . . ?
F13 B1 F14 108.5(9) . . ?
F11 B1 F14 106.6(7) . . ?
F11B B1B F12B 109.0(19) . . ?
F11B B1B F13B 108.1(19) . . ?
F12B B1B F13B 111(2) . . ?
F11B B1B F14B 110.9(19) . . ?
F12B B1B F14B 107.0(18) . . ?
F13B B1B F14B 110(2) . . ?
F21 B2 F23 116.5(8) . . ?
F21 B2 F22 112.0(8) . . ?
F23 B2 F22 110.2(7) . . ?
F21 B2 F24 105.9(7) . . ?
F23 B2 F24 105.7(7) . . ?
F22 B2 F24 105.7(7) . . ?
F24B B2B F21B 112.9(19) . . ?
F24B B2B F23B 110.0(19) . . ?
F21B B2B F23B 107.7(18) . . ?
F24B B2B F22B 109.8(19) . . ?
F21B B2B F22B 106.4(18) . . ?
F23B B2B F22B 109.9(19) . . ?
N41 C41 C42 176.5(12) . . ?
N43 C43 C44 178.5(10) . . ?

loop_
_geom_bond_atom_site_label_1
_geom_bond_atom_site_label_2
_geom_bond_distance
_geom_bond_site_symmetry_2
_geom_bond_publ_flag
Cu1_1 C21_1 1.932(6) . ?
Cu1_1 C21_1 1.932(6) 2_655 ?
Cu1_1 N5_1 2.246(5) 2_655 ?
Cu1_1 N5_1 2.246(5) . ?
Cu2_1 C31_1 1.922(6) . ?
Cu2_1 C31_1 1.922(6) 2_655 ?
Cu2_1 N7_1 2.306(5) 2_655 ?
Cu2_1 N7_1 2.306(5) . ?
C1_1 C15_1 1.377(8) . ?
C1_1 C2_1 1.387(9) . ?
C2_1 C3_1 1.374(9) . ?
C3_1 C4_1 1.389(8) . ?
C4_1 N5_1 1.331(7) . ?
C4_1 N22_1 1.408(7) . ?
N5_1 C15_1 1.339(7) . ?
N7_1 C8_1 1.322(7) . ?
N7_1 C14_1 1.338(7) . ?
C8_1 C9_1 1.383(8) . ?
C8_1 N32_1 1.419(7) . ?
C9_1 C10_1 1.371(9) . ?
C10_1 C11_1 1.389(9) . ?
C11_1 C14_1 1.375(8) . ?
C14_1 C15_1 1.494(8) . ?
C21_1 N25_1 1.340(8) . ?
C21_1 N22_1 1.372(7) . ?
N22_1 C23_1 1.390(7) . ?
C23_1 C24_1 1.318(10) . ?
C24_1 N25_1 1.391(8) . ?
N25_1 C26_1 1.467(9) . ?
C26_1 C27_1 1.350(12) . ?
C31_1 N35_1 1.344(8) . ?
C31_1 N32_1 1.371(7) . ?
N32_1 C33_1 1.395(7) . ?
C33_1 C34_1 1.325(9) . ?
C34_1 N35_1 1.387(8) . ?
N35_1 C36_1 1.494(9) . ?
N35_1 C36B_1 1.51(2) . ?
C36_1 C37_1 1.454(12) . ?
C36B_1 C37B_1 1.46(2) . ?
Cu3_2 C31_2 1.923(5) . ?
Cu3_2 C31_2 1.923(5) 2 ?
Cu3_2 N7_2 2.325(4) 2 ?
Cu3_2 N7_2 2.325(4) . ?
Cu4_2 C21_2 1.916(6) . ?
Cu4_2 C21_2 1.916(6) 2 ?
Cu4_2 N5_2 2.314(5) 2 ?
Cu4_2 N5_2 2.314(4) . ?
C1_2 C2_2 1.376(9) . ?
C1_2 C15_2 1.385(8) . ?
C2_2 C3_2 1.360(10) . ?
C3_2 C4_2 1.387(8) . ?
C4_2 N5_2 1.323(7) . ?
C4_2 N22_2 1.420(8) . ?
N5_2 C15_2 1.353(7) . ?
N7_2 C8_2 1.326(7) . ?
N7_2 C14_2 1.343(7) . ?
C8_2 C9_2 1.389(8) . ?
C8_2 N32_2 1.413(7) . ?
C9_2 C10_2 1.373(9) . ?
C10_2 C11_2 1.379(9) . ?
C11_2 C14_2 1.383(8) . ?
C14_2 C15_2 1.487(8) . ?
C21_2 N25_2 1.336(8) . ?
C21_2 N22_2 1.368(7) . ?
N22_2 C23_2 1.382(8) . ?
C23_2 C24_2 1.327(11) . ?
C24_2 N25_2 1.388(9) . ?
N25_2 C26_2 1.527(13) . ?
N25_2 C26B_2 1.536(14) . ?
C26_2 C27_2 1.469(15) . ?
C26B_2 C27B_2 1.467(17) . ?
C31_2 N35_2 1.341(7) . ?
C31_2 N32_2 1.373(7) . ?
N32_2 C33_2 1.393(7) . ?
C33_2 C34_2 1.311(9) . ?
C34_2 N35_2 1.391(8) . ?
N35_2 C36_2 1.456(7) . ?
C36_2 C37_2 1.478(9) . ?
B1 F12 1.348(9) . ?
B1 F13 1.356(8) . ?
B1 F11 1.360(9) . ?
B1 F14 1.363(10) . ?
B1B F11B 1.353(14) . ?
B1B F12B 1.353(14) . ?
B1B F13B 1.354(14) . ?
B1B F14B 1.357(14) . ?
B2 F21 1.324(9) . ?
B2 F23 1.358(8) . ?
B2 F22 1.377(9) . ?
B2 F24 1.379(9) . ?
B2B F24B 1.347(14) . ?
B2B F21B 1.348(14) . ?
B2B F23B 1.350(14) . ?
B2B F22B 1.352(14) . ?
N41 C41 1.126(10) . ?
C41 C42 1.433(12) . ?
N43 C43 1.114(9) . ?
C43 C44 1.432(11) . ?
